data_4068199
loop_
_publ_author_name
'LeBlanc, Francis A.'
'Berkefeld, Andreas'
'Piers, Warren E.'
'Parvez, Masood'

_publ_section_title
;
 Reactivity of Scandium \b-Diketiminate Alkyl Complexes with Carbon
 Dioxide
;
_journal_issue 3
_journal_name_full Organometallics
_journal_page_first 810
_journal_paper_doi 10.1021/om2012002
_journal_volume 31
_journal_year 2012
_chemical_formula_sum 'C82 H124 N4 O4 Sc2'
_chemical_formula_weight 1319.77
_chemical_name_systematic
;
 ?
;
_space_group_IT_number 15
_symmetry_cell_setting monoclinic
_symmetry_space_group_name_Hall '-C 2yc'
_symmetry_space_group_name_H-M 'C 1 2/c 1'
_atom_sites_solution_hydrogens geom
_atom_sites_solution_primary direct
_atom_sites_solution_secondary difmap
_cell_angle_alpha 90.00
_cell_angle_beta 104.0110(10)
_cell_angle_gamma 90.00
_cell_formula_units_Z 4
_cell_length_a 23.3142(4)
_cell_length_b 10.5973(2)
_cell_length_c 33.2471(5)
_cell_measurement_reflns_used 36715
_cell_measurement_temperature 173(2)
_cell_measurement_theta_max 68.1
_cell_measurement_theta_min 2.7
_cell_volume 7969.9(2)
_computing_cell_refinement 'APEX2 (Bruker, 2004)'
_computing_data_collection 'APEX2 (Bruker, 2004)'
_computing_data_reduction 'SAINT & XPREP (Bruker, 2004)'
_computing_molecular_graphics 'ORTEP-3 (Farrugia, 1997)'
_computing_publication_material 'SHELXL-97 (Sheldrick, 2008)'
_computing_structure_refinement 'SHELXL-97 (Sheldrick, 2008)'
_computing_structure_solution 'SHELXS (Sheldrick, 2008)'
_diffrn_ambient_temperature 173(2)
_diffrn_measured_fraction_theta_full 0.982
_diffrn_measured_fraction_theta_max 0.982
_diffrn_measurement_device_type 'Bruker APEX2 CCD'
_diffrn_measurement_method ' \w and \f '
_diffrn_radiation_monochromator graphite
_diffrn_radiation_source 'fine-focus sealed tube'
_diffrn_radiation_type CuK\a
_diffrn_radiation_wavelength 1.54178
_diffrn_reflns_av_R_equivalents 0.0227
_diffrn_reflns_av_sigmaI/netI 0.0181
_diffrn_reflns_limit_h_max 23
_diffrn_reflns_limit_h_min -27
_diffrn_reflns_limit_k_max 12
_diffrn_reflns_limit_k_min -12
_diffrn_reflns_limit_l_max 39
_diffrn_reflns_limit_l_min -37
_diffrn_reflns_number 36715
_diffrn_reflns_theta_full 68.1
_diffrn_reflns_theta_max 68.10
_diffrn_reflns_theta_min 2.74
_diffrn_standards_number 0
_exptl_absorpt_coefficient_mu 1.825
_exptl_absorpt_correction_T_max 0.7347
_exptl_absorpt_correction_T_min 0.5928
_exptl_absorpt_correction_type multi-scan
_exptl_absorpt_process_details 'SADABS: (Bruker, 2004)'
_exptl_crystal_colour yellow
_exptl_crystal_density_diffrn 1.100
_exptl_crystal_density_method 'not measured'
_exptl_crystal_description prism
_exptl_crystal_F_000 2872
_exptl_crystal_size_max 0.32
_exptl_crystal_size_mid 0.28
_exptl_crystal_size_min 0.18
_refine_diff_density_max 0.288
_refine_diff_density_min -0.289
_refine_diff_density_rms 0.042
_refine_ls_extinction_method none
_refine_ls_goodness_of_fit_ref 1.077
_refine_ls_hydrogen_treatment constr
_refine_ls_matrix_type full
_refine_ls_number_parameters 440
_refine_ls_number_reflns 7163
_refine_ls_number_restraints 0
_refine_ls_restrained_S_all 1.077
_refine_ls_R_factor_all 0.0403
_refine_ls_R_factor_gt 0.0377
_refine_ls_shift/su_max 0.005
_refine_ls_shift/su_mean 0.000
_refine_ls_structure_factor_coef Fsqd
_refine_ls_weighting_details 'calc w=1/[\s^2^(Fo^2^)+(0.0625P)^2^+6.46P] where P=(Fo^2^+2Fc^2^)/3'
_refine_ls_weighting_scheme calc
_refine_ls_wR_factor_gt 0.1069
_refine_ls_wR_factor_ref 0.1149
_reflns_number_gt 6758
_reflns_number_total 7163
_reflns_threshold_expression >2sigma(I)
_cod_data_source_file om2012002_si_002.cif
_cod_data_source_block Compound_I
_cod_depositor_comments
;
The following automatic conversions were performed:

'_symmetry_cell_setting' value 'Monoclinic' changed to 'monoclinic'
according to /home/saulius/struct/CIF-dictionaries/cif_core.dic
dictionary named 'cif_core.dic' version 2.4.1 from 2010-06-29.

Automatic conversion script
Id: cif_fix_values 1715 2011-07-08 13:25:40Z adriana 
;
_cod_original_sg_symbol_H-M 'C 2/c'
_cod_database_code 4068199

loop_
_symmetry_equiv_pos_as_xyz
'x, y, z'
'-x, y, -z+1/2'
'x+1/2, y+1/2, z'
'-x+1/2, y+1/2, -z+1/2'
'-x, -y, -z'
'x, -y, z-1/2'
'-x+1/2, -y+1/2, -z'
'x+1/2, -y+1/2, z-1/2'

loop_
_atom_site_label
_atom_site_type_symbol
_atom_site_fract_x
_atom_site_fract_y
_atom_site_fract_z
_atom_site_U_iso_or_equiv
_atom_site_adp_type
_atom_site_occupancy
_atom_site_symmetry_multiplicity
_atom_site_calc_flag
_atom_site_refinement_flags
_atom_site_disorder_group
Sc1 Sc 0.987500(12) 0.29056(3) 0.673865(8) 0.02301(10) Uani 1 1 d . .
O1 O 1.05216(5) 0.21558(12) 0.72153(4) 0.0397(3) Uani 1 1 d . .
O2 O 1.06889(5) 0.23287(12) 0.78957(3) 0.0347(3) Uani 1 1 d . .
N1 N 0.93694(5) 0.18984(12) 0.61927(4) 0.0243(3) Uani 1 1 d . .
N2 N 1.05840(5) 0.31451(11) 0.64159(4) 0.0226(3) Uani 1 1 d . .
C1 C 0.86249(10) 0.0596(2) 0.53943(6) 0.0548(6) Uani 1 1 d . .
H1A H 0.8822 -0.0113 0.5561 0.082 Uiso 1 1 calc R .
H1B H 0.8457 0.0310 0.5110 0.082 Uiso 1 1 calc R .
H1C H 0.8308 0.0918 0.5513 0.082 Uiso 1 1 calc R .
C2 C 0.90771(8) 0.1653(2) 0.53916(5) 0.0435(4) Uani 1 1 d . .
C3 C 0.94320(7) 0.22018(15) 0.58190(5) 0.0274(3) Uani 1 1 d . .
C4 C 0.98670(7) 0.30760(15) 0.57647(5) 0.0280(3) Uani 1 1 d . .
H4 H 0.9763 0.3504 0.5506 0.034 Uiso 1 1 calc R .
C5 C 1.04158(6) 0.34420(14) 0.60111(4) 0.0241(3) Uani 1 1 d . .
C6 C 1.07705(7) 0.43105(16) 0.57740(5) 0.0310(3) Uani 1 1 d . .
C7 C 1.14376(8) 0.4456(2) 0.59593(5) 0.0430(4) Uani 1 1 d . .
H7A H 1.1630 0.3633 0.5965 0.065 Uiso 1 1 calc R .
H7B H 1.1505 0.4786 0.6242 0.065 Uiso 1 1 calc R .
H7C H 1.1603 0.5043 0.5789 0.065 Uiso 1 1 calc R .
C8 C 0.87449(10) 0.2733(3) 0.51278(7) 0.0665(7) Uani 1 1 d . .
H8A H 0.9029 0.3367 0.5083 0.100 Uiso 1 1 calc R .
H8B H 0.8470 0.3122 0.5272 0.100 Uiso 1 1 calc R .
H8C H 0.8524 0.2401 0.4860 0.100 Uiso 1 1 calc R .
C9 C 0.95362(11) 0.1080(3) 0.51774(7) 0.0693(8) Uani 1 1 d . .
H9A H 0.9781 0.0465 0.5363 0.104 Uiso 1 1 calc R .
H9B H 0.9788 0.1752 0.5113 0.104 Uiso 1 1 calc R .
H9C H 0.9331 0.0658 0.4920 0.104 Uiso 1 1 calc R .
C10 C 1.04859(9) 0.56188(18) 0.57694(6) 0.0456(4) Uani 1 1 d . .
H10A H 1.0531 0.5913 0.6055 0.068 Uiso 1 1 calc R .
H10B H 1.0065 0.5565 0.5631 0.068 Uiso 1 1 calc R .
H10C H 1.0681 0.6213 0.5620 0.068 Uiso 1 1 calc R .
C11 C 1.07158(8) 0.3869(2) 0.53242(5) 0.0410(4) Uani 1 1 d . .
H11A H 1.0824 0.2976 0.5324 0.062 Uiso 1 1 calc R .
H11B H 1.0982 0.4369 0.5200 0.062 Uiso 1 1 calc R .
H11C H 1.0307 0.3983 0.5163 0.062 Uiso 1 1 calc R .
C12 C 0.95497(8) 0.48710(17) 0.66554(6) 0.0403(4) Uani 1 1 d . .
H12A H 0.9240 0.4936 0.6398 0.060 Uiso 0.50 1 calc PR .
H12B H 0.9877 0.5435 0.6641 0.060 Uiso 0.50 1 calc PR .
H12C H 0.9388 0.5113 0.6890 0.060 Uiso 0.50 1 calc PR .
H12D H 0.9764 0.5387 0.6888 0.060 Uiso 0.50 1 calc PR .
H12E H 0.9126 0.4887 0.6645 0.060 Uiso 0.50 1 calc PR .
H12F H 0.9615 0.5210 0.6396 0.060 Uiso 0.50 1 calc PR .
C13 C 0.89219(7) 0.10353(16) 0.62632(5) 0.0293(3) Uani 1 1 d . .
C14 C 0.83441(7) 0.14803(19) 0.62363(5) 0.0376(4) Uani 1 1 d . .
C15 C 0.79264(8) 0.0619(2) 0.63061(6) 0.0497(5) Uani 1 1 d . .
H15 H 0.7533 0.0896 0.6286 0.060 Uiso 1 1 calc R .
C16 C 0.80699(10) -0.0620(2) 0.64033(6) 0.0567(6) Uani 1 1 d . .
H16 H 0.7774 -0.1196 0.6439 0.068 Uiso 1 1 calc R .
C17 C 0.86409(10) -0.1024(2) 0.64493(6) 0.0524(5) Uani 1 1 d . .
H17 H 0.8740 -0.1875 0.6525 0.063 Uiso 1 1 calc R .
C18 C 0.90812(8) -0.01992(17) 0.63869(5) 0.0388(4) Uani 1 1 d . .
C19 C 0.81575(8) 0.2839(2) 0.61378(6) 0.0467(5) Uani 1 1 d . .
H19 H 0.8490 0.3295 0.6060 0.056 Uiso 1 1 calc R .
C20 C 0.76034(9) 0.2953(3) 0.57749(8) 0.0674(7) Uani 1 1 d . .
H20A H 0.7537 0.3842 0.5696 0.101 Uiso 1 1 calc R .
H20B H 0.7259 0.2623 0.5861 0.101 Uiso 1 1 calc R .
H20C H 0.7663 0.2466 0.5538 0.101 Uiso 1 1 calc R .
C21 C 0.80313(10) 0.3490(3) 0.65204(7) 0.0622(6) Uani 1 1 d . .
H21A H 0.7942 0.4383 0.6459 0.093 Uiso 1 1 calc R .
H21B H 0.8379 0.3419 0.6754 0.093 Uiso 1 1 calc R .
H21C H 0.7692 0.3083 0.6593 0.093 Uiso 1 1 calc R .
C22 C 0.97109(10) -0.06829(17) 0.64568(7) 0.0496(5) Uani 1 1 d . .
H22 H 0.9964 0.0039 0.6412 0.060 Uiso 1 1 calc R .
C23 C 0.99428(12) -0.1137(3) 0.69033(9) 0.0717(7) Uani 1 1 d . .
H23A H 1.0351 -0.1434 0.6942 0.108 Uiso 1 1 calc R .
H23B H 0.9694 -0.1828 0.6959 0.108 Uiso 1 1 calc R .
H23C H 0.9932 -0.0438 0.7094 0.108 Uiso 1 1 calc R .
C24 C 0.97694(14) -0.1724(3) 0.61524(11) 0.0813(8) Uani 1 1 d . .
H24A H 1.0175 -0.2050 0.6223 0.122 Uiso 1 1 calc R .
H24B H 0.9677 -0.1382 0.5870 0.122 Uiso 1 1 calc R .
H24C H 0.9494 -0.2409 0.6169 0.122 Uiso 1 1 calc R .
C25 C 1.11938(7) 0.30662(15) 0.66395(5) 0.0271(3) Uani 1 1 d . .
C26 C 1.14498(7) 0.39887(16) 0.69334(5) 0.0343(4) Uani 1 1 d . .
C27 C 1.20290(8) 0.3806(2) 0.71639(6) 0.0459(5) Uani 1 1 d . .
H27 H 1.2202 0.4413 0.7367 0.055 Uiso 1 1 calc R .
C28 C 1.23564(8) 0.2772(2) 0.71049(6) 0.0502(5) Uani 1 1 d . .
H28 H 1.2752 0.2676 0.7263 0.060 Uiso 1 1 calc R .
C29 C 1.21071(8) 0.1880(2) 0.68159(6) 0.0446(5) Uani 1 1 d . .
H29 H 1.2335 0.1171 0.6774 0.054 Uiso 1 1 calc R .
C30 C 1.15262(7) 0.19941(16) 0.65825(5) 0.0341(4) Uani 1 1 d . .
C31 C 1.11348(8) 0.51961(17) 0.69944(5) 0.0385(4) Uani 1 1 d . .
H31 H 1.0743 0.5200 0.6788 0.046 Uiso 1 1 calc R .
C32 C 1.14729(11) 0.6382(2) 0.69181(7) 0.0563(5) Uani 1 1 d . .
H32A H 1.1256 0.7136 0.6966 0.084 Uiso 1 1 calc R .
H32B H 1.1512 0.6382 0.6631 0.084 Uiso 1 1 calc R .
H32C H 1.1867 0.6383 0.7108 0.084 Uiso 1 1 calc R .
C33 C 1.10175(12) 0.5285(2) 0.74280(6) 0.0574(6) Uani 1 1 d . .
H33A H 1.0814 0.6079 0.7453 0.086 Uiso 1 1 calc R .
H33B H 1.1394 0.5257 0.7637 0.086 Uiso 1 1 calc R .
H33C H 1.0769 0.4574 0.7470 0.086 Uiso 1 1 calc R .
C34 C 1.12710(9) 0.09512(18) 0.62768(6) 0.0450(4) Uani 1 1 d . .
H34 H 1.0843 0.1141 0.6157 0.054 Uiso 1 1 calc R .
C35 C 1.13139(11) -0.0328(2) 0.64898(8) 0.0600(6) Uani 1 1 d . .
H35A H 1.1120 -0.0968 0.6290 0.090 Uiso 1 1 calc R .
H35B H 1.1118 -0.0288 0.6719 0.090 Uiso 1 1 calc R .
H35C H 1.1731 -0.0552 0.6597 0.090 Uiso 1 1 calc R .
C36 C 1.15793(14) 0.0879(3) 0.59186(7) 0.0703(7) Uani 1 1 d . .
H36A H 1.1406 0.0192 0.5731 0.105 Uiso 1 1 calc R .
H36B H 1.2002 0.0718 0.6030 0.105 Uiso 1 1 calc R .
H36C H 1.1527 0.1679 0.5766 0.105 Uiso 1 1 calc R .
C37 C 1.07988(7) 0.18654(16) 0.75763(5) 0.0310(3) Uani 1 1 d . .
C38 C 1.12934(9) 0.0938(2) 0.76232(6) 0.0514(5) Uani 1 1 d . .
H38A H 1.1521 0.1120 0.7418 0.077 Uiso 1 1 calc R .
H38B H 1.1132 0.0082 0.7580 0.077 Uiso 1 1 calc R .
H38C H 1.1552 0.1005 0.7903 0.077 Uiso 1 1 calc R .
C39 C 0.7471(4) 0.6728(9) 0.4695(3) 0.104(3) Uani 0.650(8) 1 d P 1
H39 H 0.7533 0.6070 0.4516 0.124 Uiso 0.650(8) 1 calc PR 1
C40 C 0.7785(5) 0.6671(15) 0.5072(3) 0.188(8) Uani 0.650(8) 1 d P 1
H40 H 0.8012 0.5918 0.5122 0.225 Uiso 0.650(8) 1 calc PR 1
C41 C 0.7885(13) 0.750(4) 0.5455(9) 0.214(7) Uani 0.650(8) 1 d P 1
H41 H 0.8144 0.7430 0.5723 0.256 Uiso 0.650(8) 1 calc PR 1
C39' C 0.7760(6) 0.5993(15) 0.4922(5) 0.104(3) Uani 0.350(8) 1 d P 2
H39' H 0.7652 0.5594 0.4659 0.124 Uiso 0.350(8) 1 calc PR 2
C40' C 0.8045(12) 0.620(4) 0.5329(6) 0.188(8) Uani 0.350(8) 1 d P 2
H40' H 0.8338 0.5721 0.5517 0.225 Uiso 0.350(8) 1 calc PR 2
C41' C 0.777(3) 0.729(7) 0.5373(17) 0.214(7) Uani 0.350(8) 1 d P 2
H41' H 0.7672 0.8026 0.5503 0.256 Uiso 0.350(8) 1 calc PR 2

loop_
_atom_site_aniso_label
_atom_site_aniso_U_11
_atom_site_aniso_U_22
_atom_site_aniso_U_33
_atom_site_aniso_U_23
_atom_site_aniso_U_13
_atom_site_aniso_U_12
Sc1 0.02127(16) 0.02700(16) 0.02060(16) -0.00187(10) 0.00475(11) -0.00049(10)
O1 0.0312(6) 0.0604(8) 0.0259(6) 0.0136(5) 0.0039(5) 0.0039(5)
O2 0.0287(6) 0.0492(7) 0.0282(6) 0.0022(5) 0.0107(5) 0.0062(5)
N1 0.0190(6) 0.0293(6) 0.0242(6) -0.0031(5) 0.0047(5) -0.0025(5)
N2 0.0198(6) 0.0265(6) 0.0209(6) 0.0019(5) 0.0036(5) -0.0003(5)
C1 0.0538(12) 0.0798(15) 0.0300(9) -0.0212(9) 0.0088(8) -0.0345(11)
C2 0.0373(10) 0.0680(12) 0.0240(8) -0.0101(8) 0.0054(7) -0.0208(9)
C3 0.0231(7) 0.0345(8) 0.0228(7) -0.0034(6) 0.0022(6) -0.0005(6)
C4 0.0262(8) 0.0358(8) 0.0204(7) 0.0036(6) 0.0027(6) -0.0006(6)
C5 0.0230(7) 0.0265(7) 0.0226(7) 0.0014(6) 0.0053(6) 0.0002(6)
C6 0.0303(8) 0.0379(9) 0.0240(7) 0.0065(6) 0.0048(6) -0.0059(6)
C7 0.0356(9) 0.0614(12) 0.0307(8) 0.0100(8) 0.0054(7) -0.0193(8)
C8 0.0460(12) 0.107(2) 0.0354(11) 0.0178(12) -0.0129(9) -0.0258(12)
C9 0.0670(15) 0.0983(19) 0.0514(12) -0.0433(13) 0.0312(11) -0.0369(14)
C10 0.0560(12) 0.0365(9) 0.0467(10) 0.0113(8) 0.0170(9) -0.0042(8)
C11 0.0380(9) 0.0600(11) 0.0264(8) 0.0043(8) 0.0101(7) -0.0094(8)
C12 0.0413(10) 0.0350(9) 0.0473(10) 0.0011(7) 0.0163(8) 0.0064(7)
C13 0.0263(8) 0.0397(9) 0.0225(7) -0.0083(6) 0.0068(6) -0.0113(6)
C14 0.0238(8) 0.0609(11) 0.0269(8) -0.0115(8) 0.0042(6) -0.0107(7)
C15 0.0306(9) 0.0845(16) 0.0346(9) -0.0147(10) 0.0092(7) -0.0228(9)
C16 0.0530(13) 0.0796(16) 0.0404(10) -0.0129(10) 0.0168(9) -0.0419(12)
C17 0.0659(14) 0.0476(11) 0.0448(11) -0.0053(9) 0.0154(9) -0.0281(10)
C18 0.0447(10) 0.0375(9) 0.0360(9) -0.0071(7) 0.0135(7) -0.0146(8)
C19 0.0236(9) 0.0676(13) 0.0460(11) -0.0042(9) 0.0025(8) 0.0065(8)
C20 0.0315(11) 0.108(2) 0.0558(14) 0.0001(13) -0.0022(10) 0.0124(11)
C21 0.0379(11) 0.0817(16) 0.0632(14) -0.0190(12) 0.0047(10) 0.0162(11)
C22 0.0576(12) 0.0270(9) 0.0677(13) 0.0022(8) 0.0219(10) -0.0023(8)
C23 0.0647(15) 0.0635(15) 0.0838(18) 0.0210(13) 0.0117(13) 0.0013(12)
C24 0.092(2) 0.0509(13) 0.111(2) -0.0173(14) 0.0433(18) 0.0070(13)
C25 0.0209(7) 0.0372(8) 0.0226(7) 0.0078(6) 0.0039(6) -0.0035(6)
C26 0.0355(9) 0.0417(9) 0.0229(7) 0.0070(6) 0.0018(6) -0.0111(7)
C27 0.0382(10) 0.0637(12) 0.0300(9) 0.0064(8) -0.0030(7) -0.0165(9)
C28 0.0238(9) 0.0796(15) 0.0421(11) 0.0200(10) -0.0022(8) -0.0005(9)
C29 0.0288(9) 0.0623(12) 0.0429(10) 0.0172(9) 0.0086(8) 0.0086(8)
C30 0.0248(8) 0.0460(10) 0.0326(8) 0.0112(7) 0.0092(7) 0.0051(7)
C31 0.0451(10) 0.0380(9) 0.0295(8) -0.0012(7) 0.0034(7) -0.0113(8)
C32 0.0732(15) 0.0441(11) 0.0472(11) -0.0003(9) 0.0064(10) -0.0226(10)
C33 0.0877(17) 0.0468(11) 0.0415(11) -0.0040(9) 0.0231(11) -0.0071(11)
C34 0.0382(10) 0.0457(10) 0.0496(11) -0.0026(8) 0.0075(8) 0.0151(8)
C35 0.0674(15) 0.0479(12) 0.0700(15) 0.0000(10) 0.0268(12) 0.0053(10)
C36 0.101(2) 0.0655(15) 0.0482(12) 0.0002(11) 0.0258(13) 0.0201(14)
C37 0.0226(8) 0.0448(9) 0.0259(8) 0.0077(7) 0.0069(6) 0.0023(6)
C38 0.0505(12) 0.0720(14) 0.0334(9) 0.0069(9) 0.0132(8) 0.0299(10)
C39 0.087(5) 0.133(7) 0.111(6) -0.080(5) 0.063(4) -0.067(4)
C40 0.161(12) 0.297(16) 0.135(9) -0.113(14) 0.093(10) -0.153(13)
C41 0.172(15) 0.316(15) 0.198(14) -0.192(12) 0.133(14) -0.191(10)
C39' 0.087(5) 0.133(7) 0.111(6) -0.080(5) 0.063(4) -0.067(4)
C40' 0.161(12) 0.297(16) 0.135(9) -0.113(14) 0.093(10) -0.153(13)
C41' 0.172(15) 0.316(15) 0.198(14) -0.192(12) 0.133(14) -0.191(10)

loop_
_atom_type_symbol
_atom_type_description
_atom_type_scat_dispersion_real
_atom_type_scat_dispersion_imag
_atom_type_scat_source
C C 0.0181 0.0091 'International Tables Vol C Tables 4.2.6.8 and 6.1.1.4'
H H 0.0000 0.0000 'International Tables Vol C Tables 4.2.6.8 and 6.1.1.4'
N N 0.0311 0.0180 'International Tables Vol C Tables 4.2.6.8 and 6.1.1.4'
O O 0.0492 0.0322 'International Tables Vol C Tables 4.2.6.8 and 6.1.1.4'
Sc Sc 0.3119 1.5331 'International Tables Vol C Tables 4.2.6.8 and 6.1.1.4'

loop_
_geom_angle_atom_site_label_1
_geom_angle_atom_site_label_2
_geom_angle_atom_site_label_3
_geom_angle
_geom_angle_site_symmetry_1
_geom_angle_site_symmetry_3
O1 Sc1 O2 83.45(5) . 2_756
O1 Sc1 N1 126.57(5) . .
O2 Sc1 N1 92.95(5) 2_756 .
O1 Sc1 N2 85.60(5) . .
O2 Sc1 N2 167.18(5) 2_756 .
N1 Sc1 N2 88.22(5) . .
O1 Sc1 C12 128.58(7) . .
O2 Sc1 C12 95.94(6) 2_756 .
N1 Sc1 C12 104.84(6) . .
N2 Sc1 C12 96.09(6) . .
C37 O1 Sc1 159.96(12) . .
C37 O2 Sc1 153.72(11) . 2_756
C3 N1 C13 123.49(12) . .
C3 N1 Sc1 120.00(10) . .
C13 N1 Sc1 116.00(9) . .
C5 N2 C25 122.89(12) . .
C5 N2 Sc1 116.44(9) . .
C25 N2 Sc1 120.54(9) . .
C2 C1 H1A 109.5 . .
C2 C1 H1B 109.5 . .
H1A C1 H1B 109.5 . .
C2 C1 H1C 109.5 . .
H1A C1 H1C 109.5 . .
H1B C1 H1C 109.5 . .
C8 C2 C1 107.13(17) . .
C8 C2 C9 109.89(19) . .
C1 C2 C9 105.55(18) . .
C8 C2 C3 108.86(17) . .
C1 C2 C3 118.35(14) . .
C9 C2 C3 106.87(15) . .
N1 C3 C4 121.51(14) . .
N1 C3 C2 127.18(14) . .
C4 C3 C2 111.28(13) . .
C5 C4 C3 133.55(14) . .
C5 C4 H4 113.2 . .
C3 C4 H4 113.2 . .
N2 C5 C4 121.72(13) . .
N2 C5 C6 125.31(13) . .
C4 C5 C6 112.77(12) . .
C10 C6 C7 107.84(15) . .
C10 C6 C11 109.27(14) . .
C7 C6 C11 104.92(14) . .
C10 C6 C5 104.78(13) . .
C7 C6 C5 117.55(13) . .
C11 C6 C5 112.27(13) . .
C6 C7 H7A 109.5 . .
C6 C7 H7B 109.5 . .
H7A C7 H7B 109.5 . .
C6 C7 H7C 109.5 . .
H7A C7 H7C 109.5 . .
H7B C7 H7C 109.5 . .
C2 C8 H8A 109.5 . .
C2 C8 H8B 109.5 . .
H8A C8 H8B 109.5 . .
C2 C8 H8C 109.5 . .
H8A C8 H8C 109.5 . .
H8B C8 H8C 109.5 . .
C2 C9 H9A 109.5 . .
C2 C9 H9B 109.5 . .
H9A C9 H9B 109.5 . .
C2 C9 H9C 109.5 . .
H9A C9 H9C 109.5 . .
H9B C9 H9C 109.5 . .
C6 C10 H10A 109.5 . .
C6 C10 H10B 109.5 . .
H10A C10 H10B 109.5 . .
C6 C10 H10C 109.5 . .
H10A C10 H10C 109.5 . .
H10B C10 H10C 109.5 . .
C6 C11 H11A 109.5 . .
C6 C11 H11B 109.5 . .
H11A C11 H11B 109.5 . .
C6 C11 H11C 109.5 . .
H11A C11 H11C 109.5 . .
H11B C11 H11C 109.5 . .
Sc1 C12 H12A 109.5 . .
Sc1 C12 H12B 109.5 . .
H12A C12 H12B 109.5 . .
Sc1 C12 H12C 109.5 . .
H12A C12 H12C 109.5 . .
H12B C12 H12C 109.5 . .
Sc1 C12 H12D 109.5 . .
H12A C12 H12D 141.1 . .
H12B C12 H12D 56.3 . .
H12C C12 H12D 56.3 . .
Sc1 C12 H12E 109.5 . .
H12A C12 H12E 56.3 . .
H12B C12 H12E 141.1 . .
H12C C12 H12E 56.3 . .
H12D C12 H12E 109.5 . .
Sc1 C12 H12F 109.5 . .
H12A C12 H12F 56.3 . .
H12B C12 H12F 56.3 . .
H12C C12 H12F 141.1 . .
H12D C12 H12F 109.5 . .
H12E C12 H12F 109.5 . .
C18 C13 C14 120.98(15) . .
C18 C13 N1 119.29(14) . .
C14 C13 N1 119.56(15) . .
C15 C14 C13 117.76(19) . .
C15 C14 C19 118.81(17) . .
C13 C14 C19 123.44(16) . .
C16 C15 C14 121.64(19) . .
C16 C15 H15 119.2 . .
C14 C15 H15 119.2 . .
C17 C16 C15 119.92(18) . .
C17 C16 H16 120.0 . .
C15 C16 H16 120.0 . .
C16 C17 C18 121.0(2) . .
C16 C17 H17 119.5 . .
C18 C17 H17 119.5 . .
C13 C18 C17 118.44(18) . .
C13 C18 C22 122.70(15) . .
C17 C18 C22 118.85(18) . .
C14 C19 C21 110.47(18) . .
C14 C19 C20 112.63(18) . .
C21 C19 C20 108.67(17) . .
C14 C19 H19 108.3 . .
C21 C19 H19 108.3 . .
C20 C19 H19 108.3 . .
C19 C20 H20A 109.5 . .
C19 C20 H20B 109.5 . .
H20A C20 H20B 109.5 . .
C19 C20 H20C 109.5 . .
H20A C20 H20C 109.5 . .
H20B C20 H20C 109.5 . .
C19 C21 H21A 109.5 . .
C19 C21 H21B 109.5 . .
H21A C21 H21B 109.5 . .
C19 C21 H21C 109.5 . .
H21A C21 H21C 109.5 . .
H21B C21 H21C 109.5 . .
C18 C22 C24 112.4(2) . .
C18 C22 C23 110.87(19) . .
C24 C22 C23 110.4(2) . .
C18 C22 H22 107.6 . .
C24 C22 H22 107.6 . .
C23 C22 H22 107.6 . .
C22 C23 H23A 109.5 . .
C22 C23 H23B 109.5 . .
H23A C23 H23B 109.5 . .
C22 C23 H23C 109.5 . .
H23A C23 H23C 109.5 . .
H23B C23 H23C 109.5 . .
C22 C24 H24A 109.5 . .
C22 C24 H24B 109.5 . .
H24A C24 H24B 109.5 . .
C22 C24 H24C 109.5 . .
H24A C24 H24C 109.5 . .
H24B C24 H24C 109.5 . .
C26 C25 C30 119.80(15) . .
C26 C25 N2 121.19(14) . .
C30 C25 N2 118.86(14) . .
C27 C26 C25 118.41(17) . .
C27 C26 C31 118.70(16) . .
C25 C26 C31 122.82(15) . .
C28 C27 C26 121.90(18) . .
C28 C27 H27 119.1 . .
C26 C27 H27 119.1 . .
C29 C28 C27 119.52(17) . .
C29 C28 H28 120.2 . .
C27 C28 H28 120.2 . .
C28 C29 C30 121.30(19) . .
C28 C29 H29 119.3 . .
C30 C29 H29 119.3 . .
C29 C30 C25 119.05(17) . .
C29 C30 C34 118.62(16) . .
C25 C30 C34 122.33(15) . .
C26 C31 C33 112.36(15) . .
C26 C31 C32 112.59(16) . .
C33 C31 C32 108.69(16) . .
C26 C31 H31 107.7 . .
C33 C31 H31 107.7 . .
C32 C31 H31 107.7 . .
C31 C32 H32A 109.5 . .
C31 C32 H32B 109.5 . .
H32A C32 H32B 109.5 . .
C31 C32 H32C 109.5 . .
H32A C32 H32C 109.5 . .
H32B C32 H32C 109.5 . .
C31 C33 H33A 109.5 . .
C31 C33 H33B 109.5 . .
H33A C33 H33B 109.5 . .
C31 C33 H33C 109.5 . .
H33A C33 H33C 109.5 . .
H33B C33 H33C 109.5 . .
C35 C34 C30 111.42(17) . .
C35 C34 C36 109.03(17) . .
C30 C34 C36 111.95(19) . .
C35 C34 H34 108.1 . .
C30 C34 H34 108.1 . .
C36 C34 H34 108.1 . .
C34 C35 H35A 109.5 . .
C34 C35 H35B 109.5 . .
H35A C35 H35B 109.5 . .
C34 C35 H35C 109.5 . .
H35A C35 H35C 109.5 . .
H35B C35 H35C 109.5 . .
C34 C36 H36A 109.5 . .
C34 C36 H36B 109.5 . .
H36A C36 H36B 109.5 . .
C34 C36 H36C 109.5 . .
H36A C36 H36C 109.5 . .
H36B C36 H36C 109.5 . .
O2 C37 O1 123.45(16) . .
O2 C37 C38 118.74(14) . .
O1 C37 C38 117.80(15) . .
C37 C38 H38A 109.5 . .
C37 C38 H38B 109.5 . .
H38A C38 H38B 109.5 . .
C37 C38 H38C 109.5 . .
H38A C38 H38C 109.5 . .
H38B C38 H38C 109.5 . .
C41 C39 C40 128.0(12) 7_666 .
C41 C39 H39 116.0 7_666 .
C40 C39 H39 116.0 . .
C39 C40 C41 136(2) . .
C39 C40 C39 100.6(11) . 7_666
C39 C40 H40 111.9 . .
C41 C40 H40 111.9 . .
C39 C41 C40 96(2) 7_666 .
C39 C41 H41 132.2 7_666 .
C40 C41 H41 132.2 . .
C40' C39' H39' 159.4 . .
C41' C39' H39' 159.4 . .
C41' C40' C39' 97(4) . .
C41' C40' H40' 131.7 . .
C39' C40' H40' 131.7 . .
C40' C41' H41' 158.9 . .
C39' C41' H41' 158.9 . .

loop_
_geom_bond_atom_site_label_1
_geom_bond_atom_site_label_2
_geom_bond_distance
_geom_bond_site_symmetry_2
Sc1 O1 2.0635(12) .
Sc1 O2 2.0864(11) 2_756
Sc1 N1 2.1879(12) .
Sc1 N2 2.1925(12) .
Sc1 C12 2.2109(18) .
O1 C37 1.256(2) .
O2 C37 1.252(2) .
O2 Sc1 2.0864(11) 2_756
N1 C3 1.325(2) .
N1 C13 1.4485(19) .
N2 C5 1.3447(19) .
N2 C25 1.4386(19) .
C1 C2 1.540(3) .
C1 H1A 0.9800 .
C1 H1B 0.9800 .
C1 H1C 0.9800 .
C2 C8 1.533(3) .
C2 C9 1.546(3) .
C2 C3 1.572(2) .
C3 C4 1.417(2) .
C4 C5 1.397(2) .
C4 H4 0.9500 .
C5 C6 1.571(2) .
C6 C10 1.536(3) .
C6 C7 1.536(2) .
C6 C11 1.542(2) .
C7 H7A 0.9800 .
C7 H7B 0.9800 .
C7 H7C 0.9800 .
C8 H8A 0.9800 .
C8 H8B 0.9800 .
C8 H8C 0.9800 .
C9 H9A 0.9800 .
C9 H9B 0.9800 .
C9 H9C 0.9800 .
C10 H10A 0.9800 .
C10 H10B 0.9800 .
C10 H10C 0.9800 .
C11 H11A 0.9800 .
C11 H11B 0.9800 .
C11 H11C 0.9800 .
C12 H12A 0.9800 .
C12 H12B 0.9800 .
C12 H12C 0.9800 .
C12 H12D 0.9800 .
C12 H12E 0.9800 .
C12 H12F 0.9800 .
C13 C18 1.395(3) .
C13 C14 1.410(2) .
C14 C15 1.395(3) .
C14 C19 1.517(3) .
C15 C16 1.374(4) .
C15 H15 0.9500 .
C16 C17 1.371(3) .
C16 H16 0.9500 .
C17 C18 1.401(3) .
C17 H17 0.9500 .
C18 C22 1.519(3) .
C19 C21 1.537(3) .
C19 C20 1.544(3) .
C19 H19 1.0000 .
C20 H20A 0.9800 .
C20 H20B 0.9800 .
C20 H20C 0.9800 .
C21 H21A 0.9800 .
C21 H21B 0.9800 .
C21 H21C 0.9800 .
C22 C24 1.526(3) .
C22 C23 1.529(3) .
C22 H22 1.0000 .
C23 H23A 0.9800 .
C23 H23B 0.9800 .
C23 H23C 0.9800 .
C24 H24A 0.9800 .
C24 H24B 0.9800 .
C24 H24C 0.9800 .
C25 C26 1.409(2) .
C25 C30 1.414(2) .
C26 C27 1.395(3) .
C26 C31 1.513(3) .
C27 C28 1.377(3) .
C27 H27 0.9500 .
C28 C29 1.373(3) .
C28 H28 0.9500 .
C29 C30 1.394(2) .
C29 H29 0.9500 .
C30 C34 1.522(3) .
C31 C33 1.534(3) .
C31 C32 1.537(3) .
C31 H31 1.0000 .
C32 H32A 0.9800 .
C32 H32B 0.9800 .
C32 H32C 0.9800 .
C33 H33A 0.9800 .
C33 H33B 0.9800 .
C33 H33C 0.9800 .
C34 C35 1.521(3) .
C34 C36 1.535(3) .
C34 H34 1.0000 .
C35 H35A 0.9800 .
C35 H35B 0.9800 .
C35 H35C 0.9800 .
C36 H36A 0.9800 .
C36 H36B 0.9800 .
C36 H36C 0.9800 .
C37 C38 1.494(2) .
C38 H38A 0.9800 .
C38 H38B 0.9800 .
C38 H38C 0.9800 .
C39 C41 1.18(5) 7_666
C39 C40 1.290(15) .
C39 C40 2.015(16) 7_666
C39 H39 0.9500 .
C40 C41 1.521(18) .
C40 C39 2.015(16) 7_666
C40 H40 0.9500 .
C41 C39 1.18(5) 7_666
C41 H41 0.9500 .
C39' C40' 1.37(2) .
C39' C41' 2.03(4) .
C39' H39' 0.9500 .
C40' C41' 1.35(9) .
C40' H40' 0.9500 .
C41' H41' 0.9500 .

loop_
_geom_torsion_atom_site_label_1
_geom_torsion_atom_site_label_2
_geom_torsion_atom_site_label_3
_geom_torsion_atom_site_label_4
_geom_torsion
_geom_torsion_site_symmetry_1
_geom_torsion_site_symmetry_4
O2 Sc1 O1 C37 -37.4(4) 2_756 .
N1 Sc1 O1 C37 -126.2(4) . .
N2 Sc1 O1 C37 149.3(4) . .
C12 Sc1 O1 C37 55.0(4) . .
O1 Sc1 N1 C3 -114.62(11) . .
O2 Sc1 N1 C3 161.34(12) 2_756 .
N2 Sc1 N1 C3 -31.43(12) . .
C12 Sc1 N1 C3 64.40(13) . .
O1 Sc1 N1 C13 73.28(12) . .
O2 Sc1 N1 C13 -10.75(11) 2_756 .
N2 Sc1 N1 C13 156.47(11) . .
C12 Sc1 N1 C13 -107.70(11) . .
O1 Sc1 N2 C5 168.40(11) . .
O2 Sc1 N2 C5 137.01(19) 2_756 .
N1 Sc1 N2 C5 41.51(11) . .
C12 Sc1 N2 C5 -63.23(12) . .
O1 Sc1 N2 C25 -15.58(11) . .
O2 Sc1 N2 C25 -47.0(3) 2_756 .
N1 Sc1 N2 C25 -142.48(11) . .
C12 Sc1 N2 C25 112.79(12) . .
C13 N1 C3 C4 178.37(14) . .
Sc1 N1 C3 C4 6.9(2) . .
C13 N1 C3 C2 -4.0(3) . .
Sc1 N1 C3 C2 -175.46(14) . .
C8 C2 C3 N1 119.14(19) . .
C1 C2 C3 N1 -3.4(3) . .
C9 C2 C3 N1 -122.2(2) . .
C8 C2 C3 C4 -63.01(19) . .
C1 C2 C3 C4 174.44(18) . .
C9 C2 C3 C4 55.6(2) . .
N1 C3 C4 C5 27.2(3) . .
C2 C3 C4 C5 -150.79(18) . .
C25 N2 C5 C4 155.87(15) . .
Sc1 N2 C5 C4 -28.22(18) . .
C25 N2 C5 C6 -29.8(2) . .
Sc1 N2 C5 C6 146.16(12) . .
C3 C4 C5 N2 -13.9(3) . .
C3 C4 C5 C6 171.06(17) . .
N2 C5 C6 C10 -96.86(17) . .
C4 C5 C6 C10 77.95(17) . .
N2 C5 C6 C7 22.8(2) . .
C4 C5 C6 C7 -162.38(15) . .
N2 C5 C6 C11 144.65(15) . .
C4 C5 C6 C11 -40.53(19) . .
C3 N1 C13 C18 102.10(18) . .
Sc1 N1 C13 C18 -86.11(15) . .
C3 N1 C13 C14 -82.68(19) . .
Sc1 N1 C13 C14 89.11(15) . .
C18 C13 C14 C15 -4.9(2) . .
N1 C13 C14 C15 179.98(14) . .
C18 C13 C14 C19 174.85(16) . .
N1 C13 C14 C19 -0.3(2) . .
C13 C14 C15 C16 0.8(3) . .
C19 C14 C15 C16 -178.92(17) . .
C14 C15 C16 C17 2.5(3) . .
C15 C16 C17 C18 -1.9(3) . .
C14 C13 C18 C17 5.5(2) . .
N1 C13 C18 C17 -179.35(15) . .
C14 C13 C18 C22 -174.44(16) . .
N1 C13 C18 C22 0.7(2) . .
C16 C17 C18 C13 -2.1(3) . .
C16 C17 C18 C22 177.86(19) . .
C15 C14 C19 C21 69.0(2) . .
C13 C14 C19 C21 -110.72(19) . .
C15 C14 C19 C20 -52.7(2) . .
C13 C14 C19 C20 127.56(19) . .
C13 C18 C22 C24 -115.7(2) . .
C17 C18 C22 C24 64.4(3) . .
C13 C18 C22 C23 120.2(2) . .
C17 C18 C22 C23 -59.8(2) . .
C5 N2 C25 C26 108.04(17) . .
Sc1 N2 C25 C26 -67.71(16) . .
C5 N2 C25 C30 -76.49(18) . .
Sc1 N2 C25 C30 107.76(14) . .
C30 C25 C26 C27 -0.5(2) . .
N2 C25 C26 C27 174.92(14) . .
C30 C25 C26 C31 176.37(14) . .
N2 C25 C26 C31 -8.2(2) . .
C25 C26 C27 C28 1.4(3) . .
C31 C26 C27 C28 -175.57(17) . .
C26 C27 C28 C29 -0.9(3) . .
C27 C28 C29 C30 -0.5(3) . .
C28 C29 C30 C25 1.4(3) . .
C28 C29 C30 C34 -178.14(17) . .
C26 C25 C30 C29 -0.9(2) . .
N2 C25 C30 C29 -176.41(14) . .
C26 C25 C30 C34 178.66(15) . .
N2 C25 C30 C34 3.1(2) . .
C27 C26 C31 C33 -66.7(2) . .
C25 C26 C31 C33 116.46(18) . .
C27 C26 C31 C32 56.5(2) . .
C25 C26 C31 C32 -120.41(18) . .
C29 C30 C34 C35 56.0(2) . .
C25 C30 C34 C35 -123.55(18) . .
C29 C30 C34 C36 -66.4(2) . .
C25 C30 C34 C36 114.06(19) . .
Sc1 O2 C37 O1 45.2(4) 2_756 .
Sc1 O2 C37 C38 -136.2(2) 2_756 .
Sc1 O1 C37 O2 -12.9(5) . .
Sc1 O1 C37 C38 168.5(3) . .
C41 C39 C40 C41 -6(3) 7_666 .
C40 C39 C40 C41 -2.6(13) 7_666 .
C41 C39 C40 C39 -3.0(15) 7_666 7_666
C40 C39 C40 C39 0.000(1) 7_666 7_666
C39 C40 C41 C39 4(2) . 7_666
